data_7714911
loop_
_publ_author_name
'Pavun, Anna'
'Niess, Raffael'
'Scheibel, Lucas A.'
'Seidl, Michael'
'Hohloch, Stephan'

_publ_section_title
;
 A mesoionic carbene stabilized nickel(II) hydroxide complex: a facile
 precursor for C-H activation chemistry.
;
_journal_issue 6
_journal_name_full 'Dalton transactions (Cambridge, England : 2003)'
_journal_page_first 2749
_journal_page_last 2761
_journal_paper_doi 10.1039/d3dt03746k
_journal_volume 53
_journal_year 2024
_chemical_formula_moiety 'C32 H38 Cl N7 Ni, C H2 Cl2'
_chemical_formula_sum 'C33 H40 Cl3 N7 Ni'
_chemical_formula_weight 699.78
_space_group_crystal_system triclinic
_space_group_IT_number 2
_space_group_name_Hall '-P 1'
_space_group_name_H-M_alt 'P -1'
_atom_sites_solution_hydrogens geom
_atom_sites_solution_primary dual
_audit_creation_date 2022-08-21
_audit_creation_method
;
Olex2 1.5-alpha
(compiled 2022.06.10 svn.r3fa896fb for OlexSys, GUI svn.r6535)
;
_audit_update_record
;
2023-09-12 deposited with the CCDC.	2024-01-04 downloaded from the CCDC.
;
_cell_angle_alpha 77.840(3)
_cell_angle_beta 86.166(3)
_cell_angle_gamma 79.990(3)
_cell_formula_units_Z 2
_cell_length_a 7.6503(5)
_cell_length_b 13.2697(8)
_cell_length_c 16.4268(11)
_cell_measurement_reflns_used 3826
_cell_measurement_temperature 173.00
_cell_measurement_theta_max 26.05
_cell_measurement_theta_min 2.54
_cell_volume 1604.58(18)
_computing_cell_refinement 'SAINT V8.40B (?, 2016)'
_computing_data_reduction 'SAINT V8.40B (?, 2016)'
_computing_molecular_graphics 'Olex2 1.5-alpha (Dolomanov et al., 2009)'
_computing_publication_material 'Olex2 1.5-alpha (Dolomanov et al., 2009)'
_computing_structure_refinement 'SHELXL 2014/7 (Sheldrick, 2015)'
_computing_structure_solution 'SHELXT 2014/5 (Sheldrick, 2014)'
_diffrn_ambient_temperature 173.00
_diffrn_measured_fraction_theta_full 0.999
_diffrn_measured_fraction_theta_max 0.998
_diffrn_measurement_device_type 'Bruker D8 Quest, Photon III'
_diffrn_measurement_method '\f and \w scans'
_diffrn_radiation_type MoK\a
_diffrn_radiation_wavelength 0.71073
_diffrn_reflns_av_R_equivalents 0.0884
_diffrn_reflns_av_unetI/netI 0.0516
_diffrn_reflns_Laue_measured_fraction_full 0.999
_diffrn_reflns_Laue_measured_fraction_max 0.998
_diffrn_reflns_limit_h_max 9
_diffrn_reflns_limit_h_min -9
_diffrn_reflns_limit_k_max 16
_diffrn_reflns_limit_k_min -16
_diffrn_reflns_limit_l_max 20
_diffrn_reflns_limit_l_min -20
_diffrn_reflns_number 41628
_diffrn_reflns_point_group_measured_fraction_full 0.999
_diffrn_reflns_point_group_measured_fraction_max 0.998
_diffrn_reflns_theta_full 25.242
_diffrn_reflns_theta_max 26.412
_diffrn_reflns_theta_min 2.538
_diffrn_source_current 1.0
_diffrn_source_power 0.05
_diffrn_source_voltage 50.0
_diffrn_standards_number 0
_exptl_absorpt_coefficient_mu 0.891
_exptl_absorpt_correction_T_max 0.7454
_exptl_absorpt_correction_T_min 0.6830
_exptl_absorpt_correction_type multi-scan
_exptl_absorpt_process_details
;
SADABS-2016/2 (Bruker,2016/2) was used for absorption correction.
wR2(int) was 0.1271 before and 0.0472 after correction.
The Ratio of minimum to maximum transmission is 0.9163.
The \l/2 correction factor is Not present.
;
_exptl_crystal_colour 'clear orange'
_exptl_crystal_colour_lustre clear
_exptl_crystal_colour_primary orange
_exptl_crystal_density_diffrn 1.448
_exptl_crystal_description plate
_exptl_crystal_F_000 732
_exptl_crystal_size_max 0.15
_exptl_crystal_size_mid 0.07
_exptl_crystal_size_min 0.02
_refine_diff_density_max 0.523
_refine_diff_density_min -0.431
_refine_diff_density_rms 0.073
_refine_ls_extinction_method none
_refine_ls_goodness_of_fit_ref 1.036
_refine_ls_hydrogen_treatment constr
_refine_ls_matrix_type full
_refine_ls_number_parameters 403
_refine_ls_number_reflns 6590
_refine_ls_number_restraints 0
_refine_ls_restrained_S_all 1.036
_refine_ls_R_factor_all 0.0621
_refine_ls_R_factor_gt 0.0437
_refine_ls_shift/su_max 0.001
_refine_ls_shift/su_mean 0.000
_refine_ls_structure_factor_coef Fsqd
_refine_ls_weighting_details 'w=1/[\s^2^(Fo^2^)+(0.0368P)^2^+1.6784P] where P=(Fo^2^+2Fc^2^)/3'
_refine_ls_weighting_scheme calc
_refine_ls_wR_factor_gt 0.0961
_refine_ls_wR_factor_ref 0.1088
_reflns_Friedel_coverage 0.000
_reflns_number_gt 5130
_reflns_number_total 6590
_reflns_threshold_expression 'I > 2\s(I)'
_cod_data_source_file d3dt03746k2.cif
_cod_data_source_block sh_089n_0m
_cod_depositor_comments 'Adding full bibliography for 7714908--7714920.cif.'
_cod_database_code 7714911
_shelx_shelxl_version_number 2014/7
_shelx_space_group_comment
;
The symmetry employed for this shelxl refinement is uniquely defined
by the following loop, which should always be used as a source of
symmetry information in preference to the above space-group names.
They are only intended as comments.
;
_shelx_estimated_absorpt_t_max 0.982
_shelx_estimated_absorpt_t_min 0.878
_olex2_refinement_description
;
1. Fixed Uiso
 At 1.2 times of:
  All C(H) groups, All C(H,H) groups
 At 1.5 times of:
  All C(H,H,H) groups
2.a Secondary CH2 refined with riding coordinates:
 C11(H11A,H11B), C5(H5A,H5B), C12(H12A,H12B), C6(H6A,H6B), C10(H10A,H10B),
 C8(H8A,H8B), C9(H9A,H9B), C7(H7A,H7B), C100(H10C,H10D)
2.b Aromatic/amide H refined with riding coordinates:
 C15(H15), C22(H22), C17(H17), C20(H20)
2.c Idealised Me refined as rotating group:
 C30(H30A,H30B,H30C), C27(H27A,H27B,H27C), C32(H32A,H32B,H32C), C31(H31A,H31B,
 H31C), C28(H28A,H28B,H28C), C26(H26A,H26B,H26C)
;
_olex2_submission_special_instructions 'No special instructions were received'

loop_
_space_group_symop_operation_xyz
'x, y, z'
'-x, -y, -z'

loop_
_atom_site_label
_atom_site_type_symbol
_atom_site_fract_x
_atom_site_fract_y
_atom_site_fract_z
_atom_site_U_iso_or_equiv
_atom_site_adp_type
_atom_site_occupancy
_atom_site_site_symmetry_order
_atom_site_calc_flag
_atom_site_refinement_flags_posn
_atom_site_refinement_flags_adp
_atom_site_refinement_flags_occupancy
_atom_site_disorder_assembly
_atom_site_disorder_group
Ni1 Ni 0.59560(5) 0.21329(3) 0.49340(2) 0.02067(10) Uani 1 1 d . . . . .
Cl1 Cl 0.72422(11) 0.21924(6) 0.60780(5) 0.03442(19) Uani 1 1 d . . . . .
Cl2 Cl 0.93943(14) 0.37217(9) 0.13316(6) 0.0577(3) Uani 1 1 d . . . . .
Cl3 Cl 1.14284(16) 0.20582(9) 0.05939(7) 0.0633(3) Uani 1 1 d . . . . .
N1 N 0.3873(3) 0.42520(16) 0.43985(14) 0.0190(5) Uani 1 1 d . . . . .
N2 N 0.7108(3) 0.01898(16) 0.42808(14) 0.0202(5) Uani 1 1 d . . . . .
N5 N 0.2538(3) 0.46845(18) 0.54397(14) 0.0229(5) Uani 1 1 d . . . . .
N6 N 0.8107(3) -0.10167(17) 0.52345(14) 0.0209(5) Uani 1 1 d . . . . .
N10 N 0.5501(3) 0.23871(16) 0.38035(14) 0.0194(5) Uani 1 1 d . . . . .
N3 N 0.2758(3) 0.50428(17) 0.46329(14) 0.0241(5) Uani 1 1 d . . . . .
N4 N 0.7757(3) -0.08306(17) 0.44370(14) 0.0226(5) Uani 1 1 d . . . . .
C13 C 0.4970(3) 0.3357(2) 0.33018(16) 0.0192(5) Uani 1 1 d . . . . .
C18 C 0.5190(3) 0.3326(2) 0.24410(16) 0.0196(5) Uani 1 1 d . . . . .
C3 C 0.3448(4) 0.3713(2) 0.57135(17) 0.0206(6) Uani 1 1 d . . . . .
C2 C 0.7013(3) 0.0685(2) 0.49524(16) 0.0206(6) Uani 1 1 d . . . . .
C1 C 0.4405(4) 0.3405(2) 0.50290(17) 0.0214(6) Uani 1 1 d . . . . .
C15 C 0.3802(4) 0.5196(2) 0.29343(17) 0.0219(6) Uani 1 1 d . . . . .
H15 H 0.3310 0.5831 0.3103 0.026 Uiso 1 1 calc R U . . .
C19 C 0.5862(3) 0.2248(2) 0.24116(16) 0.0192(5) Uani 1 1 d . . . . .
C14 C 0.4234(3) 0.4291(2) 0.35340(16) 0.0193(5) Uani 1 1 d . . . . .
C22 C 0.7131(4) 0.0132(2) 0.28021(17) 0.0232(6) Uani 1 1 d . . . . .
H22 H 0.7583 -0.0595 0.2935 0.028 Uiso 1 1 calc R U . . .
C17 C 0.4763(4) 0.4240(2) 0.18461(17) 0.0230(6) Uani 1 1 d . . . . .
H17 H 0.4939 0.4220 0.1271 0.028 Uiso 1 1 calc R U . . .
C24 C 0.6034(3) 0.1730(2) 0.32539(16) 0.0194(5) Uani 1 1 d . . . . .
C16 C 0.4081(4) 0.5186(2) 0.20830(17) 0.0220(6) Uani 1 1 d . . . . .
C23 C 0.6726(4) 0.0675(2) 0.34380(16) 0.0197(5) Uani 1 1 d . . . . .
C4 C 0.7693(3) -0.0158(2) 0.55845(17) 0.0207(6) Uani 1 1 d . . . . .
C21 C 0.6894(4) 0.0626(2) 0.19597(17) 0.0233(6) Uani 1 1 d . . . . .
C11 C 0.1348(4) 0.5342(2) 0.59279(19) 0.0287(7) Uani 1 1 d . . . . .
H11A H 0.0137 0.5482 0.5709 0.034 Uiso 1 1 calc R U . . .
H11B H 0.1766 0.6020 0.5872 0.034 Uiso 1 1 calc R U . . .
C5 C 0.3146(4) 0.3153(2) 0.65821(18) 0.0295(7) Uani 1 1 d . . . . .
H5A H 0.4136 0.3187 0.6929 0.035 Uiso 1 1 calc R U . . .
H5B H 0.3119 0.2408 0.6587 0.035 Uiso 1 1 calc R U . . .
C12 C 0.8868(4) -0.2084(2) 0.56330(18) 0.0249(6) Uani 1 1 d . . . . .
H12A H 0.9782 -0.2385 0.5256 0.030 Uiso 1 1 calc R U . . .
H12B H 0.7927 -0.2526 0.5746 0.030 Uiso 1 1 calc R U . . .
C20 C 0.6277(4) 0.1696(2) 0.17721(17) 0.0219(6) Uani 1 1 d . . . . .
H20 H 0.6140 0.2050 0.1208 0.026 Uiso 1 1 calc R U . . .
C6 C 0.8055(4) -0.0254(2) 0.64838(17) 0.0262(6) Uani 1 1 d . . . . .
H6A H 0.7007 0.0106 0.6756 0.031 Uiso 1 1 calc R U . . .
H6B H 0.9075 0.0098 0.6526 0.031 Uiso 1 1 calc R U . . .
C10 C 0.9689(4) -0.2070(2) 0.64357(18) 0.0279(6) Uani 1 1 d . . . . .
H10A H 1.0823 -0.1796 0.6311 0.033 Uiso 1 1 calc R U . . .
H10B H 0.9954 -0.2792 0.6764 0.033 Uiso 1 1 calc R U . . .
C30 C 0.7086(5) 0.0613(2) 0.04141(18) 0.0381(8) Uani 1 1 d . . . . .
H30A H 0.5861 0.0981 0.0346 0.057 Uiso 1 1 calc R U . . .
H30B H 0.7366 0.0155 0.0010 0.057 Uiso 1 1 calc R U . . .
H30C H 0.7900 0.1123 0.0319 0.057 Uiso 1 1 calc R U . . .
C29 C 0.7291(4) -0.0044(2) 0.13002(18) 0.0297(7) Uani 1 1 d . . . . .
C8 C 0.8465(4) -0.1396(2) 0.69463(18) 0.0303(7) Uani 1 1 d . . . . .
H8A H 0.9027 -0.1427 0.7478 0.036 Uiso 1 1 calc R U . . .
H8B H 0.7340 -0.1678 0.7079 0.036 Uiso 1 1 calc R U . . .
C9 C 0.1297(5) 0.4810(3) 0.6839(2) 0.0381(8) Uani 1 1 d . . . . .
H9A H 0.2305 0.4955 0.7119 0.046 Uiso 1 1 calc R U . . .
H9B H 0.0183 0.5102 0.7109 0.046 Uiso 1 1 calc R U . . .
C25 C 0.3693(4) 0.6182(2) 0.14003(18) 0.0273(6) Uani 1 1 d . . . . .
C27 C 0.2903(4) 0.7145(2) 0.17558(19) 0.0341(7) Uani 1 1 d . . . . .
H27A H 0.1781 0.7031 0.2056 0.051 Uiso 1 1 calc R U . . .
H27B H 0.2685 0.7756 0.1300 0.051 Uiso 1 1 calc R U . . .
H27C H 0.3737 0.7265 0.2139 0.051 Uiso 1 1 calc R U . . .
C7 C 0.1401(5) 0.3640(3) 0.6945(2) 0.0420(8) Uani 1 1 d . . . . .
H7A H 0.0399 0.3492 0.6663 0.050 Uiso 1 1 calc R U . . .
H7B H 0.1297 0.3324 0.7545 0.050 Uiso 1 1 calc R U . . .
C32 C 0.5995(6) -0.0827(3) 0.1431(2) 0.0471(10) Uani 1 1 d . . . . .
H32A H 0.6146 -0.1278 0.1985 0.071 Uiso 1 1 calc R U . . .
H32B H 0.6236 -0.1256 0.1005 0.071 Uiso 1 1 calc R U . . .
H32C H 0.4775 -0.0449 0.1386 0.071 Uiso 1 1 calc R U . . .
C31 C 0.9189(5) -0.0635(3) 0.1372(2) 0.0493(10) Uani 1 1 d . . . . .
H31A H 1.0020 -0.0135 0.1285 0.074 Uiso 1 1 calc R U . . .
H31B H 0.9427 -0.1068 0.0949 0.074 Uiso 1 1 calc R U . . .
H31C H 0.9339 -0.1082 0.1927 0.074 Uiso 1 1 calc R U . . .
C28 C 0.5433(5) 0.6398(3) 0.0938(2) 0.0558(12) Uani 1 1 d . . . . .
H28A H 0.6258 0.6509 0.1329 0.084 Uiso 1 1 calc R U . . .
H28B H 0.5196 0.7024 0.0496 0.084 Uiso 1 1 calc R U . . .
H28C H 0.5959 0.5799 0.0691 0.084 Uiso 1 1 calc R U . . .
C26 C 0.2382(7) 0.6035(3) 0.0799(3) 0.0667(14) Uani 1 1 d . . . . .
H26A H 0.2887 0.5445 0.0538 0.100 Uiso 1 1 calc R U . . .
H26B H 0.2137 0.6671 0.0367 0.100 Uiso 1 1 calc R U . . .
H26C H 0.1274 0.5895 0.1102 0.100 Uiso 1 1 calc R U . . .
C100 C 1.1444(6) 0.3217(3) 0.0924(3) 0.0615(12) Uani 1 1 d . . . . .
H10C H 1.1798 0.3742 0.0447 0.074 Uiso 1 1 calc R U . . .
H10D H 1.2346 0.3093 0.1354 0.074 Uiso 1 1 calc R U . . .

loop_
_atom_site_aniso_label
_atom_site_aniso_U_11
_atom_site_aniso_U_22
_atom_site_aniso_U_33
_atom_site_aniso_U_23
_atom_site_aniso_U_13
_atom_site_aniso_U_12
Ni1 0.0253(2) 0.01900(19) 0.01634(18) -0.00356(13) -0.00227(13) 0.00075(13)
Cl1 0.0466(5) 0.0295(4) 0.0269(4) -0.0104(3) -0.0149(3) 0.0055(3)
Cl2 0.0570(6) 0.0733(7) 0.0455(6) -0.0221(5) 0.0032(5) -0.0076(5)
Cl3 0.0730(7) 0.0631(7) 0.0599(7) -0.0268(5) 0.0020(5) -0.0122(5)
N1 0.0207(11) 0.0173(11) 0.0190(11) -0.0040(9) 0.0007(9) -0.0028(9)
N2 0.0237(12) 0.0161(11) 0.0192(12) -0.0017(9) -0.0019(9) -0.0012(9)
N5 0.0240(12) 0.0242(12) 0.0207(12) -0.0075(9) 0.0014(9) -0.0016(9)
N6 0.0220(12) 0.0198(11) 0.0191(12) 0.0000(9) -0.0031(9) -0.0020(9)
N10 0.0212(11) 0.0164(11) 0.0189(12) -0.0018(9) -0.0005(9) -0.0010(9)
N3 0.0280(13) 0.0207(12) 0.0229(12) -0.0063(9) 0.0010(10) -0.0007(10)
N4 0.0274(13) 0.0183(12) 0.0202(12) -0.0009(9) -0.0033(10) -0.0011(9)
C13 0.0190(13) 0.0202(13) 0.0178(13) -0.0021(10) -0.0003(10) -0.0035(10)
C18 0.0211(13) 0.0189(13) 0.0188(13) -0.0037(10) -0.0001(10) -0.0040(10)
C3 0.0244(14) 0.0184(13) 0.0197(14) -0.0054(10) -0.0018(11) -0.0037(11)
C2 0.0198(13) 0.0242(14) 0.0171(13) -0.0043(10) -0.0014(10) -0.0010(11)
C1 0.0256(14) 0.0202(13) 0.0182(13) -0.0024(10) -0.0031(11) -0.0043(11)
C15 0.0237(14) 0.0172(13) 0.0230(14) -0.0007(10) -0.0016(11) -0.0023(10)
C19 0.0209(13) 0.0171(13) 0.0186(13) -0.0024(10) -0.0022(10) -0.0011(10)
C14 0.0206(13) 0.0202(13) 0.0174(13) -0.0029(10) 0.0005(10) -0.0056(10)
C22 0.0293(15) 0.0176(13) 0.0220(14) -0.0045(11) -0.0028(11) -0.0002(11)
C17 0.0291(15) 0.0236(14) 0.0154(13) -0.0014(10) 0.0001(11) -0.0047(11)
C24 0.0198(13) 0.0191(13) 0.0193(13) -0.0031(10) -0.0017(10) -0.0036(10)
C16 0.0250(14) 0.0191(13) 0.0197(14) 0.0007(10) -0.0029(11) -0.0023(11)
C23 0.0222(13) 0.0196(13) 0.0157(13) -0.0003(10) -0.0022(10) -0.0028(10)
C4 0.0176(13) 0.0207(13) 0.0218(14) -0.0023(10) -0.0012(11) -0.0007(10)
C21 0.0281(15) 0.0234(14) 0.0194(14) -0.0070(11) -0.0009(11) -0.0035(11)
C11 0.0269(15) 0.0289(16) 0.0318(16) -0.0161(13) 0.0002(12) 0.0031(12)
C5 0.0390(17) 0.0275(16) 0.0210(15) -0.0030(12) 0.0020(13) -0.0062(13)
C12 0.0279(15) 0.0168(13) 0.0262(15) 0.0015(11) -0.0023(12) -0.0003(11)
C20 0.0253(14) 0.0220(14) 0.0174(13) -0.0015(10) -0.0031(11) -0.0037(11)
C6 0.0304(16) 0.0276(15) 0.0192(14) -0.0027(11) -0.0044(12) -0.0017(12)
C10 0.0285(15) 0.0255(15) 0.0264(15) 0.0018(12) -0.0063(12) -0.0020(12)
C30 0.063(2) 0.0317(17) 0.0187(15) -0.0085(12) -0.0004(15) -0.0015(15)
C29 0.0447(18) 0.0225(15) 0.0214(15) -0.0070(11) -0.0015(13) -0.0010(13)
C8 0.0363(17) 0.0311(16) 0.0202(15) 0.0034(12) -0.0058(12) -0.0049(13)
C9 0.0373(18) 0.0438(19) 0.0334(18) -0.0169(15) 0.0080(14) 0.0004(15)
C25 0.0400(17) 0.0191(14) 0.0199(14) 0.0012(11) -0.0026(12) -0.0022(12)
C27 0.0440(19) 0.0213(15) 0.0306(17) 0.0022(12) -0.0018(14) 0.0031(13)
C7 0.045(2) 0.047(2) 0.0331(19) -0.0078(15) 0.0153(15) -0.0107(16)
C32 0.085(3) 0.0318(18) 0.0315(19) -0.0084(14) -0.0083(18) -0.0221(18)
C31 0.061(2) 0.049(2) 0.0323(19) -0.0164(16) -0.0023(17) 0.0190(18)
C28 0.069(3) 0.0270(18) 0.054(2) 0.0114(16) 0.029(2) 0.0049(17)
C26 0.116(4) 0.031(2) 0.051(3) 0.0072(17) -0.052(3) -0.008(2)
C100 0.051(2) 0.073(3) 0.073(3) -0.032(2) 0.016(2) -0.029(2)

loop_
_atom_type_symbol
_atom_type_description
_atom_type_scat_dispersion_real
_atom_type_scat_dispersion_imag
_atom_type_scat_source
C C 0.0033 0.0016 'International Tables Vol C Tables 4.2.6.8 and 6.1.1.4'
H H 0.0000 0.0000 'International Tables Vol C Tables 4.2.6.8 and 6.1.1.4'
Cl Cl 0.1484 0.1585 'International Tables Vol C Tables 4.2.6.8 and 6.1.1.4'
N N 0.0061 0.0033 'International Tables Vol C Tables 4.2.6.8 and 6.1.1.4'
Ni Ni 0.3393 1.1124 'International Tables Vol C Tables 4.2.6.8 and 6.1.1.4'

loop_
_geom_angle_atom_site_label_1
_geom_angle_atom_site_label_2
_geom_angle_atom_site_label_3
_geom_angle
_geom_angle_site_symmetry_1
_geom_angle_site_symmetry_3
_geom_angle_publ_flag
N10 Ni1 Cl1 158.69(7) . . ?
N10 Ni1 C2 92.68(10) . . ?
N10 Ni1 C1 89.75(10) . . ?
C2 Ni1 Cl1 93.66(8) . . ?
C1 Ni1 Cl1 89.14(8) . . ?
C1 Ni1 C2 165.61(11) . . ?
N3 N1 C1 115.5(2) . . ?
N3 N1 C14 118.5(2) . . ?
C1 N1 C14 125.5(2) . . ?
N4 N2 C2 116.0(2) . . ?
N4 N2 C23 117.2(2) . . ?
C2 N2 C23 126.7(2) . . ?
N3 N5 C3 113.9(2) . . ?
N3 N5 C11 118.5(2) . . ?
C3 N5 C11 127.6(2) . . ?
N4 N6 C4 113.7(2) . . ?
N4 N6 C12 118.1(2) . . ?
C4 N6 C12 128.2(2) . . ?
C13 N10 Ni1 125.93(18) . . ?
C24 N10 Ni1 127.57(18) . . ?
C24 N10 C13 104.6(2) . . ?
N5 N3 N1 102.1(2) . . ?
N6 N4 N2 102.5(2) . . ?
N10 C13 C18 112.1(2) . . ?
N10 C13 C14 128.8(2) . . ?
C14 C13 C18 119.1(2) . . ?
C13 C18 C19 105.4(2) . . ?
C17 C18 C13 119.8(2) . . ?
C17 C18 C19 134.8(3) . . ?
N5 C3 C1 107.0(2) . . ?
N5 C3 C5 119.8(2) . . ?
C1 C3 C5 132.7(2) . . ?
N2 C2 Ni1 125.05(19) . . ?
N2 C2 C4 100.7(2) . . ?
C4 C2 Ni1 133.9(2) . . ?
N1 C1 Ni1 127.5(2) . . ?
N1 C1 C3 101.5(2) . . ?
C3 C1 Ni1 130.9(2) . . ?
C14 C15 H15 119.5 . . ?
C14 C15 C16 120.9(2) . . ?
C16 C15 H15 119.5 . . ?
C24 C19 C18 105.0(2) . . ?
C20 C19 C18 134.3(2) . . ?
C20 C19 C24 120.7(2) . . ?
C13 C14 N1 116.7(2) . . ?
C13 C14 C15 120.5(2) . . ?
C15 C14 N1 122.7(2) . . ?
C23 C22 H22 119.1 . . ?
C23 C22 C21 121.8(2) . . ?
C21 C22 H22 119.1 . . ?
C18 C17 H17 119.6 . . ?
C18 C17 C16 120.9(2) . . ?
C16 C17 H17 119.6 . . ?
N10 C24 C19 112.9(2) . . ?
N10 C24 C23 127.8(2) . . ?
C23 C24 C19 119.2(2) . . ?
C15 C16 C25 122.5(2) . . ?
C17 C16 C15 118.7(2) . . ?
C17 C16 C25 118.8(2) . . ?
C22 C23 N2 121.4(2) . . ?
C22 C23 C24 119.7(2) . . ?
C24 C23 N2 118.8(2) . . ?
N6 C4 C2 107.2(2) . . ?
N6 C4 C6 119.3(2) . . ?
C2 C4 C6 133.5(2) . . ?
C22 C21 C29 118.3(2) . . ?
C20 C21 C22 118.5(2) . . ?
C20 C21 C29 123.2(2) . . ?
N5 C11 H11A 109.5 . . ?
N5 C11 H11B 109.5 . . ?
N5 C11 C9 110.8(2) . . ?
H11A C11 H11B 108.1 . . ?
C9 C11 H11A 109.5 . . ?
C9 C11 H11B 109.5 . . ?
C3 C5 H5A 109.6 . . ?
C3 C5 H5B 109.6 . . ?
C3 C5 C7 110.4(3) . . ?
H5A C5 H5B 108.1 . . ?
C7 C5 H5A 109.6 . . ?
C7 C5 H5B 109.6 . . ?
N6 C12 H12A 109.8 . . ?
N6 C12 H12B 109.8 . . ?
N6 C12 C10 109.5(2) . . ?
H12A C12 H12B 108.2 . . ?
C10 C12 H12A 109.8 . . ?
C10 C12 H12B 109.8 . . ?
C19 C20 H20 120.0 . . ?
C21 C20 C19 120.0(2) . . ?
C21 C20 H20 120.0 . . ?
C4 C6 H6A 109.1 . . ?
C4 C6 H6B 109.1 . . ?
C4 C6 C8 112.4(2) . . ?
H6A C6 H6B 107.9 . . ?
C8 C6 H6A 109.1 . . ?
C8 C6 H6B 109.1 . . ?
C12 C10 H10A 109.3 . . ?
C12 C10 H10B 109.3 . . ?
C12 C10 C8 111.5(2) . . ?
H10A C10 H10B 108.0 . . ?
C8 C10 H10A 109.3 . . ?
C8 C10 H10B 109.3 . . ?
H30A C30 H30B 109.5 . . ?
H30A C30 H30C 109.5 . . ?
H30B C30 H30C 109.5 . . ?
C29 C30 H30A 109.5 . . ?
C29 C30 H30B 109.5 . . ?
C29 C30 H30C 109.5 . . ?
C21 C29 C30 112.1(2) . . ?
C21 C29 C32 109.1(3) . . ?
C21 C29 C31 110.1(3) . . ?
C32 C29 C30 108.2(3) . . ?
C31 C29 C30 108.0(3) . . ?
C31 C29 C32 109.4(3) . . ?
C6 C8 H8A 109.2 . . ?
C6 C8 H8B 109.2 . . ?
C10 C8 C6 112.0(2) . . ?
C10 C8 H8A 109.2 . . ?
C10 C8 H8B 109.2 . . ?
H8A C8 H8B 107.9 . . ?
C11 C9 H9A 109.3 . . ?
C11 C9 H9B 109.3 . . ?
H9A C9 H9B 107.9 . . ?
C7 C9 C11 111.7(3) . . ?
C7 C9 H9A 109.3 . . ?
C7 C9 H9B 109.3 . . ?
C27 C25 C16 112.5(2) . . ?
C27 C25 C28 107.5(3) . . ?
C28 C25 C16 108.9(2) . . ?
C26 C25 C16 109.8(3) . . ?
C26 C25 C27 107.9(3) . . ?
C26 C25 C28 110.2(3) . . ?
C25 C27 H27A 109.5 . . ?
C25 C27 H27B 109.5 . . ?
C25 C27 H27C 109.5 . . ?
H27A C27 H27B 109.5 . . ?
H27A C27 H27C 109.5 . . ?
H27B C27 H27C 109.5 . . ?
C5 C7 H7A 109.5 . . ?
C5 C7 H7B 109.5 . . ?
C9 C7 C5 110.9(3) . . ?
C9 C7 H7A 109.5 . . ?
C9 C7 H7B 109.5 . . ?
H7A C7 H7B 108.1 . . ?
C29 C32 H32A 109.5 . . ?
C29 C32 H32B 109.5 . . ?
C29 C32 H32C 109.5 . . ?
H32A C32 H32B 109.5 . . ?
H32A C32 H32C 109.5 . . ?
H32B C32 H32C 109.5 . . ?
C29 C31 H31A 109.5 . . ?
C29 C31 H31B 109.5 . . ?
C29 C31 H31C 109.5 . . ?
H31A C31 H31B 109.5 . . ?
H31A C31 H31C 109.5 . . ?
H31B C31 H31C 109.5 . . ?
C25 C28 H28A 109.5 . . ?
C25 C28 H28B 109.5 . . ?
C25 C28 H28C 109.5 . . ?
H28A C28 H28B 109.5 . . ?
H28A C28 H28C 109.5 . . ?
H28B C28 H28C 109.5 . . ?
C25 C26 H26A 109.5 . . ?
C25 C26 H26B 109.5 . . ?
C25 C26 H26C 109.5 . . ?
H26A C26 H26B 109.5 . . ?
H26A C26 H26C 109.5 . . ?
H26B C26 H26C 109.5 . . ?
Cl2 C100 H10C 108.9 . . ?
Cl2 C100 H10D 108.9 . . ?
Cl3 C100 Cl2 113.2(2) . . ?
Cl3 C100 H10C 108.9 . . ?
Cl3 C100 H10D 108.9 . . ?
H10C C100 H10D 107.7 . . ?

loop_
_geom_bond_atom_site_label_1
_geom_bond_atom_site_label_2
_geom_bond_distance
_geom_bond_site_symmetry_2
_geom_bond_publ_flag
Ni1 Cl1 2.2007(8) . ?
Ni1 N10 1.862(2) . ?
Ni1 C2 1.946(3) . ?
Ni1 C1 1.916(3) . ?
Cl2 C100 1.743(4) . ?
Cl3 C100 1.737(4) . ?
N1 N3 1.339(3) . ?
N1 C1 1.381(3) . ?
N1 C14 1.420(3) . ?
N2 N4 1.335(3) . ?
N2 C2 1.390(3) . ?
N2 C23 1.424(3) . ?
N5 N3 1.320(3) . ?
N5 C3 1.355(3) . ?
N5 C11 1.467(3) . ?
N6 N4 1.318(3) . ?
N6 C4 1.362(3) . ?
N6 C12 1.466(3) . ?
N10 C13 1.384(3) . ?
N10 C24 1.378(3) . ?
C13 C18 1.421(4) . ?
C13 C14 1.388(4) . ?
C18 C19 1.444(4) . ?
C18 C17 1.392(4) . ?
C3 C1 1.395(4) . ?
C3 C5 1.487(4) . ?
C2 C4 1.407(4) . ?
C15 H15 0.9500 . ?
C15 C14 1.389(4) . ?
C15 C16 1.403(4) . ?
C19 C24 1.413(4) . ?
C19 C20 1.393(4) . ?
C22 H22 0.9500 . ?
C22 C23 1.379(4) . ?
C22 C21 1.410(4) . ?
C17 H17 0.9500 . ?
C17 C16 1.397(4) . ?
C24 C23 1.385(4) . ?
C16 C25 1.542(4) . ?
C4 C6 1.496(4) . ?
C21 C20 1.392(4) . ?
C21 C29 1.525(4) . ?
C11 H11A 0.9900 . ?
C11 H11B 0.9900 . ?
C11 C9 1.515(4) . ?
C5 H5A 0.9900 . ?
C5 H5B 0.9900 . ?
C5 C7 1.521(4) . ?
C12 H12A 0.9900 . ?
C12 H12B 0.9900 . ?
C12 C10 1.503(4) . ?
C20 H20 0.9500 . ?
C6 H6A 0.9900 . ?
C6 H6B 0.9900 . ?
C6 C8 1.534(4) . ?
C10 H10A 0.9900 . ?
C10 H10B 0.9900 . ?
C10 C8 1.516(4) . ?
C30 H30A 0.9800 . ?
C30 H30B 0.9800 . ?
C30 H30C 0.9800 . ?
C30 C29 1.534(4) . ?
C29 C32 1.531(5) . ?
C29 C31 1.525(5) . ?
C8 H8A 0.9900 . ?
C8 H8B 0.9900 . ?
C9 H9A 0.9900 . ?
C9 H9B 0.9900 . ?
C9 C7 1.514(5) . ?
C25 C27 1.528(4) . ?
C25 C28 1.528(5) . ?
C25 C26 1.517(5) . ?
C27 H27A 0.9800 . ?
C27 H27B 0.9800 . ?
C27 H27C 0.9800 . ?
C7 H7A 0.9900 . ?
C7 H7B 0.9900 . ?
C32 H32A 0.9800 . ?
C32 H32B 0.9800 . ?
C32 H32C 0.9800 . ?
C31 H31A 0.9800 . ?
C31 H31B 0.9800 . ?
C31 H31C 0.9800 . ?
C28 H28A 0.9800 . ?
C28 H28B 0.9800 . ?
C28 H28C 0.9800 . ?
C26 H26A 0.9800 . ?
C26 H26B 0.9800 . ?
C26 H26C 0.9800 . ?
C100 H10C 0.9900 . ?
C100 H10D 0.9900 . ?

loop_
_geom_torsion_atom_site_label_1
_geom_torsion_atom_site_label_2
_geom_torsion_atom_site_label_3
_geom_torsion_atom_site_label_4
_geom_torsion
_geom_torsion_site_symmetry_1
_geom_torsion_site_symmetry_2
_geom_torsion_site_symmetry_3
_geom_torsion_site_symmetry_4
_geom_torsion_publ_flag
Ni1 N10 C13 C18 164.23(18) . . . . ?
Ni1 N10 C13 C14 -18.1(4) . . . . ?
Ni1 N10 C24 C19 -164.97(19) . . . . ?
Ni1 N10 C24 C23 13.3(4) . . . . ?
Ni1 C2 C4 N6 174.3(2) . . . . ?
Ni1 C2 C4 C6 -7.7(5) . . . . ?
Cl1 Ni1 N10 C13 -61.8(3) . . . . ?
Cl1 Ni1 N10 C24 100.1(3) . . . . ?
N2 C2 C4 N6 0.4(3) . . . . ?
N2 C2 C4 C6 178.4(3) . . . . ?
N5 C3 C1 Ni1 -179.1(2) . . . . ?
N5 C3 C1 N1 -2.2(3) . . . . ?
N5 C3 C5 C7 18.3(4) . . . . ?
N5 C11 C9 C7 -36.3(4) . . . . ?
N6 C4 C6 C8 -13.4(4) . . . . ?
N6 C12 C10 C8 46.2(3) . . . . ?
N10 C13 C18 C19 1.7(3) . . . . ?
N10 C13 C18 C17 -178.4(2) . . . . ?
N10 C13 C14 N1 -3.9(4) . . . . ?
N10 C13 C14 C15 179.2(3) . . . . ?
N10 C24 C23 N2 -6.2(4) . . . . ?
N10 C24 C23 C22 177.7(3) . . . . ?
N3 N1 C1 Ni1 179.22(19) . . . . ?
N3 N1 C1 C3 2.2(3) . . . . ?
N3 N1 C14 C13 -162.5(2) . . . . ?
N3 N1 C14 C15 14.3(4) . . . . ?
N3 N5 C3 C1 1.8(3) . . . . ?
N3 N5 C3 C5 -172.0(3) . . . . ?
N3 N5 C11 C9 -178.8(3) . . . . ?
N4 N2 C2 Ni1 -174.80(18) . . . . ?
N4 N2 C2 C4 -0.1(3) . . . . ?
N4 N2 C23 C22 -4.7(4) . . . . ?
N4 N2 C23 C24 179.3(2) . . . . ?
N4 N6 C4 C2 -0.5(3) . . . . ?
N4 N6 C4 C6 -178.9(2) . . . . ?
N4 N6 C12 C10 162.3(2) . . . . ?
C13 N10 C24 C19 0.0(3) . . . . ?
C13 N10 C24 C23 178.3(3) . . . . ?
C13 C18 C19 C24 -1.6(3) . . . . ?
C13 C18 C19 C20 176.8(3) . . . . ?
C13 C18 C17 C16 -1.5(4) . . . . ?
C18 C13 C14 N1 173.6(2) . . . . ?
C18 C13 C14 C15 -3.3(4) . . . . ?
C18 C19 C24 N10 1.0(3) . . . . ?
C18 C19 C24 C23 -177.4(2) . . . . ?
C18 C19 C20 C21 -179.1(3) . . . . ?
C18 C17 C16 C15 -1.1(4) . . . . ?
C18 C17 C16 C25 177.9(3) . . . . ?
C3 N5 N3 N1 -0.4(3) . . . . ?
C3 N5 C11 C9 2.6(4) . . . . ?
C3 C5 C7 C9 -51.4(4) . . . . ?
C2 Ni1 N10 C13 -169.0(2) . . . . ?
C2 Ni1 N10 C24 -7.1(2) . . . . ?
C2 N2 N4 N6 -0.2(3) . . . . ?
C2 N2 C23 C22 169.7(3) . . . . ?
C2 N2 C23 C24 -6.3(4) . . . . ?
C2 C4 C6 C8 168.8(3) . . . . ?
C1 Ni1 N10 C13 25.2(2) . . . . ?
C1 Ni1 N10 C24 -172.9(2) . . . . ?
C1 N1 N3 N5 -1.2(3) . . . . ?
C1 N1 C14 C13 9.1(4) . . . . ?
C1 N1 C14 C15 -174.0(3) . . . . ?
C1 C3 C5 C7 -153.5(3) . . . . ?
C15 C16 C25 C27 -2.7(4) . . . . ?
C15 C16 C25 C28 116.4(3) . . . . ?
C15 C16 C25 C26 -122.9(3) . . . . ?
C19 C18 C17 C16 178.4(3) . . . . ?
C19 C24 C23 N2 172.0(2) . . . . ?
C19 C24 C23 C22 -4.1(4) . . . . ?
C14 N1 N3 N5 171.3(2) . . . . ?
C14 N1 C1 Ni1 7.3(4) . . . . ?
C14 N1 C1 C3 -169.7(2) . . . . ?
C14 C13 C18 C19 -176.2(2) . . . . ?
C14 C13 C18 C17 3.7(4) . . . . ?
C14 C15 C16 C17 1.6(4) . . . . ?
C14 C15 C16 C25 -177.4(3) . . . . ?
C22 C21 C20 C19 -1.9(4) . . . . ?
C22 C21 C29 C30 -176.3(3) . . . . ?
C22 C21 C29 C32 63.9(4) . . . . ?
C22 C21 C29 C31 -56.1(4) . . . . ?
C17 C18 C19 C24 178.5(3) . . . . ?
C17 C18 C19 C20 -3.1(6) . . . . ?
C17 C16 C25 C27 178.3(3) . . . . ?
C17 C16 C25 C28 -62.6(4) . . . . ?
C17 C16 C25 C26 58.1(4) . . . . ?
C24 N10 C13 C18 -1.0(3) . . . . ?
C24 N10 C13 C14 176.6(3) . . . . ?
C24 C19 C20 C21 -0.9(4) . . . . ?
C16 C15 C14 N1 -176.0(3) . . . . ?
C16 C15 C14 C13 0.7(4) . . . . ?
C23 N2 N4 N6 174.8(2) . . . . ?
C23 N2 C2 Ni1 10.8(4) . . . . ?
C23 N2 C2 C4 -174.5(2) . . . . ?
C23 C22 C21 C20 1.8(4) . . . . ?
C23 C22 C21 C29 -177.1(3) . . . . ?
C4 N6 N4 N2 0.4(3) . . . . ?
C4 N6 C12 C10 -17.8(4) . . . . ?
C4 C6 C8 C10 42.5(3) . . . . ?
C21 C22 C23 N2 -174.7(3) . . . . ?
C21 C22 C23 C24 1.3(4) . . . . ?
C11 N5 N3 N1 -179.1(2) . . . . ?
C11 N5 C3 C1 -179.7(3) . . . . ?
C11 N5 C3 C5 6.6(4) . . . . ?
C11 C9 C7 C5 62.2(4) . . . . ?
C5 C3 C1 Ni1 -6.5(5) . . . . ?
C5 C3 C1 N1 170.4(3) . . . . ?
C12 N6 N4 N2 -179.6(2) . . . . ?
C12 N6 C4 C2 179.5(2) . . . . ?
C12 N6 C4 C6 1.2(4) . . . . ?
C12 C10 C8 C6 -61.1(3) . . . . ?
C20 C19 C24 N10 -177.6(2) . . . . ?
C20 C19 C24 C23 3.9(4) . . . . ?
C20 C21 C29 C30 4.9(4) . . . . ?
C20 C21 C29 C32 -114.8(3) . . . . ?
C20 C21 C29 C31 125.1(3) . . . . ?
C29 C21 C20 C19 176.9(3) . . . . ?
